data_7058507
loop_
_publ_author_name
'Rout, Yogajivan'
'Mobin, Shaikh M.'
'Misra, Rajneesh'

_publ_section_title
;
 Tetracyanobutadiene (TCBD) functionalized benzothiadiazole derivatives:
 effect of donor strength on the [2+2]
 cycloaddition--retroelectrocyclization reaction
;
_journal_issue 31
_journal_name_full 'New Journal of Chemistry'
_journal_page_first 12299
_journal_paper_doi 10.1039/C9NJ01887E
_journal_volume 43
_journal_year 2019
_chemical_formula_sum 'C44 H34 Fe N6 S'
_chemical_formula_weight 734.68
_space_group_crystal_system monoclinic
_space_group_IT_number 14
_space_group_name_Hall '-P 2ybc'
_space_group_name_H-M_alt 'P 1 21/c 1'
_symmetry_space_group_name_Hall '-P 2ybc'
_symmetry_space_group_name_H-M 'P 1 21/c 1'
_atom_sites_solution_hydrogens geom
_audit_creation_method SHELXL-2014/7
_audit_update_record
;
2019-04-12 deposited with the CCDC.    2019-06-20 downloaded from the CCDC.
;
_cell_angle_alpha 90
_cell_angle_beta 90.691(2)
_cell_angle_gamma 90
_cell_formula_units_Z 4
_cell_length_a 18.9402(4)
_cell_length_b 8.5785(2)
_cell_length_c 23.1650(6)
_cell_measurement_reflns_used 6568
_cell_measurement_temperature 293(2)
_cell_measurement_theta_max 71.1070
_cell_measurement_theta_min 4.4480
_cell_volume 3763.54(15)
_computing_cell_refinement 'CrysAlis RED, Oxford Diffraction Ltd.,'
_computing_data_collection 'CrysAlis CCD, Oxford Diffraction Ltd.,'
_computing_data_reduction 'CrysAlis RED, Oxford Diffraction Ltd.,'
_computing_molecular_graphics Ortep3
_computing_publication_material Shelx97
_computing_structure_refinement 'SHELXL-2014/7 (Sheldrick, 2014)'
_computing_structure_solution 'SHELXS-97 (Sheldrick, 1997)'
_diffrn_ambient_temperature 293(2)
_diffrn_detector_area_resol_mean 15.9948
_diffrn_measured_fraction_theta_full 0.996
_diffrn_measured_fraction_theta_max 0.984
_diffrn_measurement_device_type 'OXFORD DIFFRACTION SUPER NOVA'
_diffrn_measurement_method \w/q-scan
_diffrn_radiation_monochromator graphite
_diffrn_radiation_source 'Micro-Focus (Cu) X-ray Source'
_diffrn_radiation_type CuK\a
_diffrn_radiation_wavelength 1.54184
_diffrn_reflns_av_R_equivalents 0.0747
_diffrn_reflns_av_unetI/netI 0.0562
_diffrn_reflns_Laue_measured_fraction_full 0.996
_diffrn_reflns_Laue_measured_fraction_max 0.984
_diffrn_reflns_limit_h_max 22
_diffrn_reflns_limit_h_min -23
_diffrn_reflns_limit_k_max 10
_diffrn_reflns_limit_k_min -6
_diffrn_reflns_limit_l_max 27
_diffrn_reflns_limit_l_min -28
_diffrn_reflns_number 23712
_diffrn_reflns_point_group_measured_fraction_full 0.996
_diffrn_reflns_point_group_measured_fraction_max 0.984
_diffrn_reflns_theta_full 67.684
_diffrn_reflns_theta_max 71.480
_diffrn_reflns_theta_min 3.817
_exptl_absorpt_coefficient_mu 4.037
_exptl_absorpt_correction_T_max 1.00000
_exptl_absorpt_correction_T_min 0.78816
_exptl_absorpt_correction_type multi-scan
_exptl_absorpt_process_details
;
CrysAlisPro, Agilent Technologies,
Version 1.171.37.35 (release 13-08-2014 CrysAlis171 .NET)
(compiled Aug 13 2014,18:06:01)
Empirical absorption correction using spherical harmonics,
 implemented in SCALE3 ABSPACK scaling algorithm.
;
_exptl_crystal_colour colour
_exptl_crystal_density_diffrn 1.297
_exptl_crystal_density_method 'not measured'
_exptl_crystal_description block
_exptl_crystal_F_000 1528
_exptl_crystal_size_max 0.230
_exptl_crystal_size_mid 0.180
_exptl_crystal_size_min 0.120
_refine_diff_density_max 0.521
_refine_diff_density_min -0.489
_refine_diff_density_rms 0.081
_refine_ls_extinction_method none
_refine_ls_goodness_of_fit_ref 1.061
_refine_ls_hydrogen_treatment constr
_refine_ls_matrix_type full
_refine_ls_number_parameters 471
_refine_ls_number_reflns 7236
_refine_ls_number_restraints 44
_refine_ls_restrained_S_all 1.082
_refine_ls_R_factor_all 0.0781
_refine_ls_R_factor_gt 0.0617
_refine_ls_shift/su_max 0.001
_refine_ls_shift/su_mean 0.000
_refine_ls_structure_factor_coef Fsqd
_refine_ls_weighting_details 'w=1/[\s^2^(Fo^2^)+(0.1082P)^2^+0.0191P] where P=(Fo^2^+2Fc^2^)/3'
_refine_ls_weighting_scheme calc
_refine_ls_wR_factor_gt 0.1650
_refine_ls_wR_factor_ref 0.1863
_reflns_Friedel_coverage 0.000
_reflns_number_gt 5575
_reflns_number_total 7236
_reflns_threshold_expression 'I > 2\s(I)'
_cod_data_source_file c9nj01887e2.cif
_cod_data_source_block shelx
_cod_depositor_comments 'Adding full bibliography for 7058507.cif.'
_cod_database_code 7058507
_shelx_shelxl_version_number 2014/7
_shelx_space_group_comment
;
The symmetry employed for this shelxl refinement is uniquely defined
by the following loop, which should always be used as a source of
symmetry information in preference to the above space-group names.
They are only intended as comments.
;
_shelx_estimated_absorpt_t_min 0.457
_shelx_estimated_absorpt_t_max 0.643

loop_
_space_group_symop_operation_xyz
'x, y, z'
'-x, y+1/2, -z+1/2'
'-x, -y, -z'
'x, -y-1/2, z-1/2'

loop_
_atom_site_label
_atom_site_type_symbol
_atom_site_fract_x
_atom_site_fract_y
_atom_site_fract_z
_atom_site_U_iso_or_equiv
_atom_site_adp_type
_atom_site_occupancy
_atom_site_site_symmetry_order
_atom_site_calc_flag
_atom_site_refinement_flags_posn
_atom_site_refinement_flags_adp
Fe1 Fe 0.62059(2) 0.28991(5) 0.59268(2) 0.04659(17) Uani 1 1 d . .
S1 S 0.29116(5) 0.11373(12) 0.48863(4) 0.0713(3) Uani 1 1 d . .
N1 N 0.5681(2) -0.2110(4) 0.5881(2) 0.0853(11) Uani 1 1 d . .
N2 N 0.37363(19) -0.1662(4) 0.67660(16) 0.0717(9) Uani 1 1 d . .
N3 N 0.51642(17) 0.0694(4) 0.76806(14) 0.0687(8) Uani 1 1 d . .
N4 N 0.3295(2) 0.3299(4) 0.77817(15) 0.0766(9) Uani 1 1 d . .
N5 N 0.34629(14) 0.1240(3) 0.54213(12) 0.0548(6) Uani 1 1 d . .
N6 N 0.24734(16) 0.2726(4) 0.49610(12) 0.0610(7) Uani 1 1 d . .
C1 C 0.47348(15) -0.0218(3) 0.62429(12) 0.0446(6) Uani 1 1 d . .
C2 C 0.47319(14) 0.1359(3) 0.61727(12) 0.0401(6) Uani 1 1 d . .
C3 C 0.42002(14) 0.2267(3) 0.65071(12) 0.0386(5) Uani 1 1 d . .
C4 C 0.42255(15) 0.2196(3) 0.70913(13) 0.0420(6) Uani 1 1 d . .
C5 C 0.36998(18) 0.2863(3) 0.74618(14) 0.0501(7) Uani 1 1 d . .
C6 C 0.47577(16) 0.1357(4) 0.74073(13) 0.0491(7) Uani 1 1 d . .
C7 C 0.41811(17) -0.1011(3) 0.65415(14) 0.0518(7) Uani 1 1 d . .
C8 C 0.52672(18) -0.1238(3) 0.60252(15) 0.0550(7) Uani 1 1 d . .
C9 C 0.33149(15) 0.2589(3) 0.56890(12) 0.0429(6) Uani 1 1 d . .
C10 C 0.36578(14) 0.3178(3) 0.61984(12) 0.0395(6) Uani 1 1 d . .
C11 C 0.34274(15) 0.4603(3) 0.63978(12) 0.0456(6) Uani 1 1 d . .
H11 H 0.3651 0.5039 0.6719 0.055 Uiso 1 1 calc R U
C12 C 0.28665(16) 0.5422(4) 0.61336(14) 0.0510(7) Uani 1 1 d . .
H12 H 0.2731 0.6374 0.6289 0.061 Uiso 1 1 calc R U
C13 C 0.25122(15) 0.4874(4) 0.56574(13) 0.0496(7) Uani 1 1 d . .
C14 C 0.27524(15) 0.3434(4) 0.54257(13) 0.0468(6) Uani 1 1 d . .
C15 C 0.19224(18) 0.5637(4) 0.53959(15) 0.0579(8) Uani 1 1 d . .
C16 C 0.14099(19) 0.6153(4) 0.51598(16) 0.0643(9) Uani 1 1 d . .
C17 C 0.07945(18) 0.6715(4) 0.48605(17) 0.0626(9) Uani 1 1 d . .
C18 C 0.0745(2) 0.6593(7) 0.4265(2) 0.0924(15) Uani 1 1 d . .
H18 H 0.1117 0.6173 0.4058 0.111 Uiso 1 1 calc R U
C19 C 0.0148(2) 0.7089(7) 0.3979(2) 0.0926(16) Uani 1 1 d . .
H19 H 0.0127 0.6999 0.3579 0.111 Uiso 1 1 calc R U
C20 C -0.04247(18) 0.7721(4) 0.42645(17) 0.0609(8) Uani 1 1 d . .
C21 C -0.0372(2) 0.7797(6) 0.4854(2) 0.0912(15) Uani 1 1 d . .
H21 H -0.0752 0.8182 0.5061 0.109 Uiso 1 1 calc R U
C22 C 0.0229(3) 0.7319(7) 0.5150(2) 0.0976(17) Uani 1 1 d . .
H22 H 0.0250 0.7409 0.5550 0.117 Uiso 1 1 calc R U
C23 C -0.10631(18) 0.8225(5) 0.39422(17) 0.0617(8) Uani 1 1 d . .
C24 C -0.1295(2) 0.7423(6) 0.3463(2) 0.0794(11) Uani 1 1 d . .
H24 H -0.1054 0.6536 0.3345 0.095 Uiso 1 1 calc R U
C25 C -0.1882(2) 0.7916(7) 0.3152(2) 0.0929(15) Uani 1 1 d . .
H25 H -0.2029 0.7354 0.2829 0.111 Uiso 1 1 calc R U
C26 C -0.2249(2) 0.9213(6) 0.3312(2) 0.0887(14) Uani 1 1 d . .
H26 H -0.2637 0.9556 0.3096 0.106 Uiso 1 1 calc R U
C27 C -0.2033(2) 0.9995(5) 0.3796(2) 0.0882(14) Uani 1 1 d . .
H27 H -0.2285 1.0865 0.3917 0.106 Uiso 1 1 calc R U
C28 C -0.1444(2) 0.9518(5) 0.41136(19) 0.0737(10) Uani 1 1 d . .
H28 H -0.1306 1.0069 0.4442 0.088 Uiso 1 1 calc R U
C29 C 0.51781(15) 0.2237(3) 0.57889(13) 0.0428(6) Uani 1 1 d . .
C30 C 0.52501(16) 0.3909(4) 0.57809(15) 0.0522(7) Uani 1 1 d . .
H30 H 0.5030 0.4607 0.6028 0.063 Uiso 1 1 calc R U
C31 C 0.57142(18) 0.4298(4) 0.53312(15) 0.0602(8) Uani 1 1 d . .
H31 H 0.5849 0.5303 0.5231 0.072 Uiso 1 1 calc R U
C32 C 0.59389(19) 0.2929(4) 0.50601(14) 0.0580(8) Uani 1 1 d . .
H32 H 0.6243 0.2876 0.4749 0.070 Uiso 1 1 calc R U
C33 C 0.56241(16) 0.1637(4) 0.53399(13) 0.0503(7) Uani 1 1 d . .
H33 H 0.5693 0.0592 0.5250 0.060 Uiso 1 1 calc R U
C34 C 0.6571(2) 0.2405(6) 0.67462(17) 0.0797(12) Uani 1 1 d . .
H34 H 0.6308 0.2007 0.7049 0.096 Uiso 1 1 calc R U
C35 C 0.6662(3) 0.4007(6) 0.6613(2) 0.0992(17) Uani 1 1 d . .
H35 H 0.6468 0.4857 0.6804 0.119 Uiso 1 1 calc R U
C36 C 0.7120(2) 0.4036(6) 0.6121(2) 0.0840(13) Uani 1 1 d . .
H36 H 0.7285 0.4922 0.5934 0.101 Uiso 1 1 calc R U
C37 C 0.72672(19) 0.2538(6) 0.59776(19) 0.0741(11) Uani 1 1 d . .
H37 H 0.7550 0.2237 0.5672 0.089 Uiso 1 1 calc R U
C38 C 0.6940(2) 0.1536(5) 0.63468(18) 0.0700(10) Uani 1 1 d . .
H38 H 0.6962 0.0454 0.6332 0.084 Uiso 1 1 calc R U
C111 C 1.1540(7) 0.7132(15) 0.7466(6) 0.247(7) Uani 1 1 d D U
H11A H 1.1434 0.6152 0.7645 0.371 Uiso 1 1 calc R U
H11B H 1.1744 0.7825 0.7748 0.371 Uiso 1 1 calc R U
H11C H 1.1869 0.6969 0.7160 0.371 Uiso 1 1 calc R U
C222 C 1.0907(8) 0.780(2) 0.7237(8) 0.300(8) Uani 1 1 d D U
H22A H 1.0801 0.8582 0.7525 0.360 Uiso 1 1 calc R U
H22B H 1.1084 0.8385 0.6911 0.360 Uiso 1 1 calc R U
C333 C 1.0279(8) 0.742(2) 0.7055(7) 0.250(6) Uani 1 1 d D U
H33A H 1.0093 0.6865 0.7385 0.300 Uiso 1 1 calc R U
H33B H 1.0382 0.6607 0.6776 0.300 Uiso 1 1 calc R U
C444 C 0.9662(8) 0.8102(19) 0.6815(6) 0.249(6) Uani 1 1 d D U
H44A H 0.9531 0.8881 0.7097 0.299 Uiso 1 1 calc R U
H44B H 0.9835 0.8685 0.6487 0.299 Uiso 1 1 calc R U
C555 C 0.9056(9) 0.755(2) 0.6633(8) 0.281(8) Uani 1 1 d D U
H55A H 0.8845 0.7054 0.6966 0.337 Uiso 1 1 calc R U
H55B H 0.9172 0.6708 0.6369 0.337 Uiso 1 1 calc R U
C666 C 0.8525(8) 0.8356(19) 0.6370(5) 0.269(8) Uani 1 1 d D U
H66A H 0.8207 0.8740 0.6657 0.403 Uiso 1 1 calc R U
H66B H 0.8274 0.7683 0.6108 0.403 Uiso 1 1 calc R U
H66C H 0.8719 0.9217 0.6161 0.403 Uiso 1 1 calc R U

loop_
_atom_site_aniso_label
_atom_site_aniso_U_11
_atom_site_aniso_U_22
_atom_site_aniso_U_33
_atom_site_aniso_U_23
_atom_site_aniso_U_13
_atom_site_aniso_U_12
Fe1 0.0416(3) 0.0498(3) 0.0483(3) 0.00055(19) -0.00106(19) -0.00138(18)
S1 0.0650(5) 0.0892(6) 0.0594(5) -0.0296(4) -0.0176(4) 0.0146(5)
N1 0.085(3) 0.0570(19) 0.115(3) -0.0032(17) 0.020(2) 0.0183(17)
N2 0.075(2) 0.0519(15) 0.088(2) 0.0046(15) 0.0057(18) -0.0120(15)
N3 0.0685(18) 0.0716(19) 0.0656(17) 0.0110(15) -0.0216(15) 0.0092(15)
N4 0.080(2) 0.089(2) 0.0603(18) -0.0131(16) 0.0095(17) 0.0152(18)
N5 0.0485(14) 0.0615(15) 0.0542(14) -0.0172(12) -0.0061(11) 0.0094(12)
N6 0.0528(16) 0.0808(19) 0.0489(15) -0.0086(13) -0.0152(12) 0.0074(13)
C1 0.0436(14) 0.0408(13) 0.0491(15) -0.0025(11) -0.0071(12) 0.0051(11)
C2 0.0346(12) 0.0433(14) 0.0422(13) 0.0001(11) -0.0088(10) 0.0026(10)
C3 0.0357(13) 0.0356(12) 0.0444(14) -0.0001(10) -0.0043(11) -0.0011(10)
C4 0.0410(14) 0.0392(13) 0.0458(15) -0.0013(11) -0.0071(11) 0.0013(10)
C5 0.0533(17) 0.0508(16) 0.0460(16) -0.0018(12) -0.0039(14) 0.0049(13)
C6 0.0480(16) 0.0510(16) 0.0480(16) 0.0001(13) -0.0074(13) -0.0002(13)
C7 0.0543(17) 0.0390(14) 0.0619(18) 0.0004(13) -0.0074(14) 0.0014(13)
C8 0.0571(18) 0.0406(15) 0.067(2) -0.0006(13) -0.0011(15) 0.0087(13)
C9 0.0378(14) 0.0502(14) 0.0407(14) -0.0008(11) -0.0021(11) 0.0010(11)
C10 0.0343(13) 0.0412(13) 0.0430(14) 0.0012(10) -0.0045(11) 0.0009(10)
C11 0.0451(14) 0.0420(14) 0.0495(15) -0.0025(12) -0.0116(12) 0.0030(11)
C12 0.0468(15) 0.0453(15) 0.0606(18) -0.0014(13) -0.0090(13) 0.0088(12)
C13 0.0403(14) 0.0547(16) 0.0537(16) 0.0082(13) -0.0052(12) 0.0056(12)
C14 0.0387(14) 0.0582(16) 0.0435(15) 0.0019(12) -0.0045(11) 0.0020(12)
C15 0.0512(17) 0.0625(19) 0.0599(18) 0.0048(15) -0.0060(15) 0.0099(14)
C16 0.0532(19) 0.072(2) 0.067(2) 0.0069(17) -0.0141(16) 0.0110(16)
C17 0.0483(18) 0.069(2) 0.070(2) 0.0087(17) -0.0141(16) 0.0129(15)
C18 0.059(2) 0.141(4) 0.077(3) -0.014(3) -0.012(2) 0.039(3)
C19 0.059(2) 0.156(5) 0.062(2) -0.010(3) -0.0130(19) 0.037(3)
C20 0.0447(17) 0.071(2) 0.067(2) 0.0077(16) -0.0053(15) 0.0075(15)
C21 0.059(2) 0.140(4) 0.074(3) -0.004(3) -0.006(2) 0.041(3)
C22 0.073(3) 0.161(5) 0.059(2) 0.001(3) -0.008(2) 0.045(3)
C23 0.0409(16) 0.075(2) 0.069(2) 0.0150(17) -0.0065(15) 0.0071(15)
C24 0.052(2) 0.102(3) 0.083(3) 0.002(2) -0.015(2) 0.015(2)
C25 0.054(2) 0.134(4) 0.090(3) 0.007(3) -0.024(2) 0.004(2)
C26 0.0449(19) 0.120(4) 0.101(3) 0.037(3) -0.021(2) 0.004(2)
C27 0.056(2) 0.079(3) 0.129(4) 0.033(3) -0.005(2) 0.016(2)
C28 0.061(2) 0.070(2) 0.090(3) 0.006(2) -0.0119(19) 0.0119(18)
C29 0.0369(13) 0.0461(14) 0.0454(15) 0.0008(11) -0.0031(11) 0.0019(11)
C30 0.0453(15) 0.0486(16) 0.0625(18) 0.0042(13) 0.0004(14) 0.0067(12)
C31 0.0542(18) 0.0613(19) 0.065(2) 0.0227(16) -0.0012(15) -0.0015(15)
C32 0.0565(19) 0.076(2) 0.0420(16) 0.0055(14) 0.0003(14) 0.0022(15)
C33 0.0476(16) 0.0554(16) 0.0478(16) -0.0064(13) -0.0035(13) -0.0005(13)
C34 0.065(2) 0.130(4) 0.0434(19) 0.008(2) -0.0108(17) -0.017(2)
C35 0.088(3) 0.105(4) 0.103(4) -0.061(3) -0.037(3) 0.014(3)
C36 0.070(2) 0.083(3) 0.098(3) 0.017(2) -0.026(2) -0.034(2)
C37 0.0409(18) 0.106(3) 0.075(3) 0.000(2) -0.0052(17) -0.0002(18)
C38 0.058(2) 0.080(2) 0.072(2) 0.0070(19) -0.0180(18) 0.0077(18)
C111 0.203(11) 0.283(15) 0.255(15) 0.135(12) 0.028(10) 0.030(11)
C222 0.177(10) 0.43(2) 0.296(17) 0.169(15) -0.003(12) -0.049(12)
C333 0.182(9) 0.356(16) 0.213(13) 0.054(11) 0.022(10) 0.011(12)
C444 0.176(10) 0.397(19) 0.173(11) -0.017(11) 0.011(9) 0.005(12)
C555 0.202(13) 0.42(2) 0.218(16) -0.006(14) -0.022(12) 0.014(13)
C666 0.224(13) 0.42(2) 0.159(10) -0.059(12) -0.036(9) 0.061(14)

loop_
_atom_type_symbol
_atom_type_description
_atom_type_scat_dispersion_real
_atom_type_scat_dispersion_imag
_atom_type_scat_source
C C 0.0181 0.0091 'International Tables Vol C Tables 4.2.6.8 and 6.1.1.4'
H H 0.0000 0.0000 'International Tables Vol C Tables 4.2.6.8 and 6.1.1.4'
N N 0.0311 0.0180 'International Tables Vol C Tables 4.2.6.8 and 6.1.1.4'
S S 0.3331 0.5567 'International Tables Vol C Tables 4.2.6.8 and 6.1.1.4'
Fe Fe -1.1336 3.1974 'International Tables Vol C Tables 4.2.6.8 and 6.1.1.4'

loop_
_geom_angle_atom_site_label_1
_geom_angle_atom_site_label_2
_geom_angle_atom_site_label_3
_geom_angle
C30 Fe1 C36 125.95(18)
C30 Fe1 C37 162.11(17)
C36 Fe1 C37 38.95(19)
C30 Fe1 C35 107.45(17)
C36 Fe1 C35 41.5(2)
C37 Fe1 C35 67.43(19)
C30 Fe1 C31 40.51(13)
C36 Fe1 C31 104.33(16)
C37 Fe1 C31 124.73(16)
C35 Fe1 C31 116.0(2)
C30 Fe1 C33 69.15(13)
C36 Fe1 C33 148.21(18)
C37 Fe1 C33 118.73(16)
C35 Fe1 C33 169.9(2)
C31 Fe1 C33 68.00(15)
C30 Fe1 C29 41.36(12)
C36 Fe1 C29 166.52(18)
C37 Fe1 C29 154.47(16)
C35 Fe1 C29 130.13(18)
C31 Fe1 C29 68.49(13)
C33 Fe1 C29 41.23(12)
C30 Fe1 C38 156.75(15)
C36 Fe1 C38 66.31(18)
C37 Fe1 C38 39.05(17)
C35 Fe1 C38 67.5(2)
C31 Fe1 C38 162.66(15)
C33 Fe1 C38 111.67(16)
C29 Fe1 C38 123.56(15)
C30 Fe1 C34 122.03(17)
C36 Fe1 C34 67.60(18)
C37 Fe1 C34 66.09(18)
C35 Fe1 C34 40.6(2)
C31 Fe1 C34 152.78(19)
C33 Fe1 C34 132.50(17)
C29 Fe1 C34 113.25(15)
C38 Fe1 C34 39.37(18)
C30 Fe1 C32 68.01(14)
C36 Fe1 C32 114.01(17)
C37 Fe1 C32 106.75(16)
C35 Fe1 C32 148.3(2)
C31 Fe1 C32 39.84(14)
C33 Fe1 C32 40.35(13)
C29 Fe1 C32 68.33(13)
C38 Fe1 C32 128.65(16)
C34 Fe1 C32 167.37(18)
N6 S1 N5 101.62(14)
C9 N5 S1 105.4(2)
C14 N6 S1 105.8(2)
C2 C1 C8 124.5(3)
C2 C1 C7 121.8(3)
C8 C1 C7 113.7(3)
C1 C2 C29 126.1(3)
C1 C2 C3 117.2(2)
C29 C2 C3 116.7(2)
C4 C3 C10 121.7(2)
C4 C3 C2 118.6(2)
C10 C3 C2 119.7(2)
C3 C4 C6 123.3(3)
C3 C4 C5 124.1(3)
C6 C4 C5 112.5(3)
N4 C5 C4 174.9(4)
N3 C6 C4 177.0(4)
N2 C7 C1 178.2(4)
N1 C8 C1 175.7(4)
N5 C9 C14 113.6(3)
N5 C9 C10 126.1(3)
C14 C9 C10 120.3(3)
C11 C10 C9 116.5(2)
C11 C10 C3 122.0(2)
C9 C10 C3 121.4(2)
C10 C11 C12 122.5(3)
C10 C11 H11 118.8
C12 C11 H11 118.8
C13 C12 C11 122.7(3)
C13 C12 H12 118.7
C11 C12 H12 118.7
C12 C13 C15 124.1(3)
C12 C13 C14 116.5(3)
C15 C13 C14 119.4(3)
N6 C14 C9 113.6(3)
N6 C14 C13 124.9(3)
C9 C14 C13 121.5(3)
C16 C15 C13 174.3(4)
C15 C16 C17 177.6(4)
C22 C17 C18 118.1(3)
C22 C17 C16 121.8(4)
C18 C17 C16 120.1(4)
C19 C18 C17 120.2(4)
C19 C18 H18 119.9
C17 C18 H18 119.9
C18 C19 C20 122.4(4)
C18 C19 H19 118.8
C20 C19 H19 118.8
C21 C20 C19 116.5(4)
C21 C20 C23 122.6(3)
C19 C20 C23 120.9(4)
C20 C21 C22 121.9(4)
C20 C21 H21 119.0
C22 C21 H21 119.0
C17 C22 C21 120.8(4)
C17 C22 H22 119.6
C21 C22 H22 119.6
C24 C23 C28 118.1(4)
C24 C23 C20 120.9(4)
C28 C23 C20 121.1(4)
C23 C24 C25 120.9(5)
C23 C24 H24 119.5
C25 C24 H24 119.5
C26 C25 C24 121.2(5)
C26 C25 H25 119.4
C24 C25 H25 119.4
C25 C26 C27 118.3(4)
C25 C26 H26 120.9
C27 C26 H26 120.9
C26 C27 C28 121.4(4)
C26 C27 H27 119.3
C28 C27 H27 119.3
C23 C28 C27 120.1(4)
C23 C28 H28 119.9
C27 C28 H28 119.9
C30 C29 C33 106.8(3)
C30 C29 C2 125.6(3)
C33 C29 C2 127.5(3)
C30 C29 Fe1 68.67(16)
C33 C29 Fe1 69.38(17)
C2 C29 Fe1 127.6(2)
C31 C30 C29 107.7(3)
C31 C30 Fe1 70.23(19)
C29 C30 Fe1 69.97(16)
C31 C30 H30 126.1
C29 C30 H30 126.1
Fe1 C30 H30 125.3
C32 C31 C30 109.2(3)
C32 C31 Fe1 70.86(19)
C30 C31 Fe1 69.26(18)
C32 C31 H31 125.4
C30 C31 H31 125.4
Fe1 C31 H31 126.0
C31 C32 C33 108.6(3)
C31 C32 Fe1 69.3(2)
C33 C32 Fe1 69.24(18)
C31 C32 H32 125.7
C33 C32 H32 125.7
Fe1 C32 H32 127.3
C32 C33 C29 107.7(3)
C32 C33 Fe1 70.41(19)
C29 C33 Fe1 69.39(17)
C32 C33 H33 126.2
C29 C33 H33 126.2
Fe1 C33 H33 125.6
C38 C34 C35 108.2(4)
C38 C34 Fe1 70.2(2)
C35 C34 Fe1 69.0(2)
C38 C34 H34 125.9
C35 C34 H34 125.9
Fe1 C34 H34 126.5
C34 C35 C36 105.3(4)
C34 C35 Fe1 70.5(2)
C36 C35 Fe1 69.1(2)
C34 C35 H35 127.3
C36 C35 H35 127.3
Fe1 C35 H35 124.7
C37 C36 C35 107.7(4)
C37 C36 Fe1 70.7(2)
C35 C36 Fe1 69.4(2)
C37 C36 H36 126.1
C35 C36 H36 126.1
Fe1 C36 H36 125.4
C36 C37 C38 110.3(4)
C36 C37 Fe1 70.4(2)
C38 C37 Fe1 71.1(2)
C36 C37 H37 124.9
C38 C37 H37 124.9
Fe1 C37 H37 125.2
C37 C38 C34 108.4(4)
C37 C38 Fe1 69.8(2)
C34 C38 Fe1 70.5(2)
C37 C38 H38 125.8
C34 C38 H38 125.8
Fe1 C38 H38 125.5
C222 C111 H11A 109.5
C222 C111 H11B 109.5
H11A C111 H11B 109.5
C222 C111 H11C 109.5
H11A C111 H11C 109.5
H11B C111 H11C 109.5
C333 C222 C111 141(2)
C333 C222 H22A 101.6
C111 C222 H22A 101.6
C333 C222 H22B 101.6
C111 C222 H22B 101.6
H22A C222 H22B 104.6
C222 C333 C444 140(2)
C222 C333 H33A 101.9
C444 C333 H33A 101.9
C222 C333 H33B 101.9
C444 C333 H33B 101.9
H33A C333 H33B 104.7
C555 C444 C333 133.8(19)
C555 C444 H44A 103.8
C333 C444 H44A 103.8
C555 C444 H44B 103.8
C333 C444 H44B 103.8
H44A C444 H44B 105.4
C444 C555 C666 127(2)
C444 C555 H55A 105.6
C666 C555 H55A 105.6
C444 C555 H55B 105.6
C666 C555 H55B 105.6
H55A C555 H55B 106.1
C555 C666 H66A 109.5
C555 C666 H66B 109.5
H66A C666 H66B 109.5
C555 C666 H66C 109.5
H66A C666 H66C 109.5
H66B C666 H66C 109.5

loop_
_geom_bond_atom_site_label_1
_geom_bond_atom_site_label_2
_geom_bond_distance
Fe1 C30 2.032(3)
Fe1 C36 2.033(4)
Fe1 C37 2.036(4)
Fe1 C35 2.036(4)
Fe1 C31 2.044(3)
Fe1 C33 2.049(3)
Fe1 C29 2.049(3)
Fe1 C38 2.053(4)
Fe1 C34 2.056(4)
Fe1 C32 2.065(3)
S1 N6 1.606(3)
S1 N5 1.613(3)
N1 C8 1.137(5)
N2 C7 1.141(4)
N3 C6 1.143(4)
N4 C5 1.136(4)
N5 C9 1.344(4)
N6 C14 1.339(4)
C1 C2 1.362(4)
C1 C8 1.431(4)
C1 C7 1.435(4)
C2 C29 1.446(4)
C2 C3 1.496(4)
C3 C4 1.355(4)
C3 C10 1.470(4)
C4 C6 1.433(4)
C4 C5 1.441(4)
C9 C14 1.420(4)
C9 C10 1.432(4)
C10 C11 1.380(4)
C11 C12 1.407(4)
C11 H11 0.9300
C12 C13 1.368(4)
C12 H12 0.9300
C13 C15 1.423(4)
C13 C14 1.424(4)
C15 C16 1.194(5)
C16 C17 1.433(5)
C17 C22 1.372(6)
C17 C18 1.386(6)
C18 C19 1.370(6)
C18 H18 0.9300
C19 C20 1.388(5)
C19 H19 0.9300
C20 C21 1.368(6)
C20 C23 1.478(5)
C21 C22 1.385(6)
C21 H21 0.9300
C22 H22 0.9300
C23 C24 1.375(6)
C23 C28 1.384(6)
C24 C25 1.383(6)
C24 H24 0.9300
C25 C26 1.366(7)
C25 H25 0.9300
C26 C27 1.366(7)
C26 H26 0.9300
C27 C28 1.390(6)
C27 H27 0.9300
C28 H28 0.9300
C29 C30 1.441(4)
C29 C33 1.443(4)
C30 C31 1.411(5)
C30 H30 0.9300
C31 C32 1.400(5)
C31 H31 0.9300
C32 C33 1.419(5)
C32 H32 0.9300
C33 H33 0.9300
C34 C38 1.384(6)
C34 C35 1.419(7)
C34 H34 0.9300
C35 C36 1.442(7)
C35 H35 0.9300
C36 C37 1.357(7)
C36 H36 0.9300
C37 C38 1.367(6)
C37 H37 0.9300
C38 H38 0.9300
C111 C222 1.425(13)
C111 H11A 0.9600
C111 H11B 0.9600
C111 H11C 0.9600
C222 C333 1.300(14)
C222 H22A 0.9700
C222 H22B 0.9700
C333 C444 1.415(13)
C333 H33A 0.9700
C333 H33B 0.9700
C444 C555 1.309(14)
C444 H44A 0.9700
C444 H44B 0.9700
C555 C666 1.360(14)
C555 H55A 0.9700
C555 H55B 0.9700
C666 H66A 0.9600
C666 H66B 0.9600
C666 H66C 0.9600

loop_
_geom_torsion_atom_site_label_1
_geom_torsion_atom_site_label_2
_geom_torsion_atom_site_label_3
_geom_torsion_atom_site_label_4
_geom_torsion
N6 S1 N5 C9 0.0(3)
N5 S1 N6 C14 0.2(3)
C8 C1 C2 C29 11.9(5)
C7 C1 C2 C29 -167.0(3)
C8 C1 C2 C3 -170.5(3)
C7 C1 C2 C3 10.6(4)
C1 C2 C3 C4 60.8(3)
C29 C2 C3 C4 -121.4(3)
C1 C2 C3 C10 -117.9(3)
C29 C2 C3 C10 59.9(3)
C10 C3 C4 C6 -178.2(3)
C2 C3 C4 C6 3.2(4)
C10 C3 C4 C5 6.1(4)
C2 C3 C4 C5 -172.6(3)
S1 N5 C9 C14 -0.1(3)
S1 N5 C9 C10 178.7(2)
N5 C9 C10 C11 179.3(3)
C14 C9 C10 C11 -2.1(4)
N5 C9 C10 C3 -3.9(5)
C14 C9 C10 C3 174.8(3)
C4 C3 C10 C11 38.2(4)
C2 C3 C10 C11 -143.1(3)
C4 C3 C10 C9 -138.5(3)
C2 C3 C10 C9 40.1(4)
C9 C10 C11 C12 2.5(4)
C3 C10 C11 C12 -174.4(3)
C10 C11 C12 C13 -0.6(5)
C11 C12 C13 C15 177.0(3)
C11 C12 C13 C14 -1.8(5)
S1 N6 C14 C9 -0.2(3)
S1 N6 C14 C13 -178.6(3)
N5 C9 C14 N6 0.2(4)
C10 C9 C14 N6 -178.6(3)
N5 C9 C14 C13 178.6(3)
C10 C9 C14 C13 -0.2(4)
C12 C13 C14 N6 -179.7(3)
C15 C13 C14 N6 1.6(5)
C12 C13 C14 C9 2.1(4)
C15 C13 C14 C9 -176.7(3)
C22 C17 C18 C19 1.0(8)
C16 C17 C18 C19 178.1(5)
C17 C18 C19 C20 -0.2(9)
C18 C19 C20 C21 -1.3(8)
C18 C19 C20 C23 -179.2(5)
C19 C20 C21 C22 2.1(8)
C23 C20 C21 C22 180.0(5)
C18 C17 C22 C21 -0.2(9)
C16 C17 C22 C21 -177.3(5)
C20 C21 C22 C17 -1.4(10)
C21 C20 C23 C24 -142.3(5)
C19 C20 C23 C24 35.5(6)
C21 C20 C23 C28 37.8(6)
C19 C20 C23 C28 -144.5(5)
C28 C23 C24 C25 1.5(7)
C20 C23 C24 C25 -178.4(4)
C23 C24 C25 C26 0.0(8)
C24 C25 C26 C27 -1.7(7)
C25 C26 C27 C28 1.7(7)
C24 C23 C28 C27 -1.5(6)
C20 C23 C28 C27 178.5(4)
C26 C27 C28 C23 -0.1(7)
C1 C2 C29 C30 -169.8(3)
C3 C2 C29 C30 12.6(4)
C1 C2 C29 C33 11.2(5)
C3 C2 C29 C33 -166.4(3)
C1 C2 C29 Fe1 -80.6(4)
C3 C2 C29 Fe1 101.8(3)
C33 C29 C30 C31 1.2(3)
C2 C29 C30 C31 -177.9(3)
Fe1 C29 C30 C31 60.4(2)
C33 C29 C30 Fe1 -59.1(2)
C2 C29 C30 Fe1 121.7(3)
C29 C30 C31 C32 -0.4(4)
Fe1 C30 C31 C32 59.8(3)
C29 C30 C31 Fe1 -60.2(2)
C30 C31 C32 C33 -0.6(4)
Fe1 C31 C32 C33 58.2(2)
C30 C31 C32 Fe1 -58.8(2)
C31 C32 C33 C29 1.4(4)
Fe1 C32 C33 C29 59.6(2)
C31 C32 C33 Fe1 -58.2(3)
C30 C29 C33 C32 -1.6(3)
C2 C29 C33 C32 177.5(3)
Fe1 C29 C33 C32 -60.3(2)
C30 C29 C33 Fe1 58.7(2)
C2 C29 C33 Fe1 -122.2(3)
C38 C34 C35 C36 -1.3(5)
Fe1 C34 C35 C36 -60.7(3)
C38 C34 C35 Fe1 59.4(3)
C34 C35 C36 C37 1.0(5)
Fe1 C35 C36 C37 -60.5(3)
C34 C35 C36 Fe1 61.6(3)
C35 C36 C37 C38 -0.4(5)
Fe1 C36 C37 C38 -60.2(3)
C35 C36 C37 Fe1 59.7(3)
C36 C37 C38 C34 -0.4(5)
Fe1 C37 C38 C34 -60.1(3)
C36 C37 C38 Fe1 59.7(3)
C35 C34 C38 C37 1.1(5)
Fe1 C34 C38 C37 59.7(3)
C35 C34 C38 Fe1 -58.7(3)
C111 C222 C333 C444 -178(2)
C222 C333 C444 C555 178(3)
C333 C444 C555 C666 -174.8(18)
